data_4073335
loop_
_publ_author_name
'Choukroun, Robert'
'Lorber, Christian'
'Vendier, Laure'

_publ_section_title
;
 CC and CN Coupling of Nitriles Mediated by B(C6F5)3and Cp2ZrPh2
;
_journal_issue 15
_journal_name_full Organometallics
_journal_page_first 3784
_journal_paper_doi 10.1021/om700261m
_journal_volume 26
_journal_year 2007
_chemical_compound_source 'synthesis as described'
_chemical_formula_moiety 'C50 H22 B1 F21 N2 Zr1'
_chemical_formula_sum 'C50 H22 B F21 N2 Zr'
_chemical_formula_weight 1151.73
_chemical_name_systematic
;
 ?
;
_space_group_IT_number 2
_symmetry_cell_setting triclinic
_symmetry_Int_Tables_number 2
_symmetry_space_group_name_Hall '-P 1'
_symmetry_space_group_name_H-M 'P -1'
_atom_sites_solution_hydrogens geom
_atom_sites_solution_primary direct
_atom_sites_solution_secondary difmap
_cell_angle_alpha 98.313(13)
_cell_angle_beta 104.660(9)
_cell_angle_gamma 116.40(2)
_cell_formula_units_Z 2
_cell_length_a 12.5777(12)
_cell_length_b 13.860(3)
_cell_length_c 17.955(2)
_cell_measurement_reflns_used 3512
_cell_measurement_temperature 180
_cell_measurement_theta_max 32
_cell_measurement_theta_min 3.02
_cell_measurement_wavelength 0.71073
_cell_volume 2590.2(9)
_computing_cell_refinement 'CrysAlis RED, Oxford Diffraction Ltd.'
_computing_data_collection 'CrysAlis CCD, Oxford Diffraction Ltd.'
_computing_data_reduction 'CrysAlis RED, Oxford Diffraction Ltd.'
_computing_molecular_graphics 'Ortep-3 for Windows (Farrugia, 1997)'
_computing_publication_material 'WinGX publication routines (Farrugia, 1999)'
_computing_structure_refinement 'SHELXL-97 (Sheldrick, 1997)'
_computing_structure_solution 'SHELXS-97 (Sheldrick, 1997)'
_diffrn_ambient_temperature 180
_diffrn_measured_fraction_theta_full 0.996
_diffrn_measured_fraction_theta_max 0.996
_diffrn_measurement_device_type 'Oxford-Diffraction XCALIBUR'
_diffrn_measurement_method \w-\f
_diffrn_radiation_monochromator graphite
_diffrn_radiation_source 'fine-focus sealed tube'
_diffrn_radiation_type MoK\a
_diffrn_reflns_av_R_equivalents 0.0598
_diffrn_reflns_av_unetI/netI 0.0877
_diffrn_reflns_limit_h_max 14
_diffrn_reflns_limit_h_min -14
_diffrn_reflns_limit_k_max 16
_diffrn_reflns_limit_k_min -16
_diffrn_reflns_limit_l_max 14
_diffrn_reflns_limit_l_min -20
_diffrn_reflns_number 16728
_diffrn_reflns_theta_full 24.35
_diffrn_reflns_theta_max 24.35
_diffrn_reflns_theta_min 3.18
_diffrn_standards_decay_% 0
_diffrn_standards_interval_count 0
_diffrn_standards_interval_time 0
_diffrn_standards_number 0
_exptl_absorpt_coefficient_mu 0.323
_exptl_absorpt_correction_T_max 0.958
_exptl_absorpt_correction_T_min 0.904
_exptl_absorpt_correction_type refdelf
_exptl_absorpt_process_details
;
(See: Walker, N. & Stuart, D. (1983) Acta Cryst. A39, 158-166)
;
_exptl_crystal_colour yellow
_exptl_crystal_density_diffrn 1.477
_exptl_crystal_density_method 'not measured'
_exptl_crystal_description parallelepiped
_exptl_crystal_F_000 1140
_exptl_crystal_size_max 0.3
_exptl_crystal_size_mid 0.19
_exptl_crystal_size_min 0.12
_refine_diff_density_max 1.152
_refine_diff_density_min -0.794
_refine_diff_density_rms 0.103
_refine_ls_extinction_method none
_refine_ls_goodness_of_fit_ref 0.975
_refine_ls_hydrogen_treatment constr
_refine_ls_matrix_type full
_refine_ls_number_parameters 665
_refine_ls_number_reflns 8501
_refine_ls_number_restraints 72
_refine_ls_restrained_S_all 0.976
_refine_ls_R_factor_all 0.0851
_refine_ls_R_factor_gt 0.0635
_refine_ls_shift/su_max 0.012
_refine_ls_shift/su_mean 0.001
_refine_ls_structure_factor_coef Fsqd
_refine_ls_weighting_details 'calc w=1/[\s^2^(Fo^2^)+(0.1045P)^2^+0.0000P] where P=(Fo^2^+2Fc^2^)/3'
_refine_ls_weighting_scheme calc
_refine_ls_wR_factor_gt 0.1627
_refine_ls_wR_factor_ref 0.1772
_reflns_number_gt 5778
_reflns_number_total 8501
_reflns_threshold_expression >2\s(I)
_cod_data_source_file om700261m-file003.cif
_cod_data_source_block (5)
_cod_database_code 4073335

loop_
_symmetry_equiv_pos_as_xyz
'x, y, z'
'-x, -y, -z'

loop_
_atom_site_label
_atom_site_type_symbol
_atom_site_fract_x
_atom_site_fract_y
_atom_site_fract_z
_atom_site_U_iso_or_equiv
_atom_site_adp_type
_atom_site_occupancy
_atom_site_symmetry_multiplicity
_atom_site_calc_flag
_atom_site_refinement_flags
_atom_site_disorder_assembly
_atom_site_disorder_group
Zr1 Zr -0.71920(4) -0.07986(4) 0.72104(3) 0.02794(17) Uani 1 1 d . . .
F1A F -0.0913(5) -0.1460(5) 1.0597(3) 0.0569(5) Uani 0.62 1 d PU A 1
F2A F -0.1473(7) -0.2857(6) 0.9525(3) 0.0569(5) Uani 0.62 1 d PU A 1
F3A F 0.0096(6) -0.1231(5) 0.9780(3) 0.0569(5) Uani 0.62 1 d PU A 1
F4A F -0.4527(6) -0.5966(5) 0.7894(3) 0.0569(5) Uani 0.62 1 d PU B 1
F5A F -0.2926(5) -0.4546(5) 0.7855(3) 0.0569(5) Uani 0.62 1 d PU B 1
F6A F -0.4466(5) -0.5782(5) 0.6732(4) 0.0569(5) Uani 0.62 1 d PU B 1
F1B F -0.0429(9) -0.1049(8) 1.0500(6) 0.0569(5) Uani 0.38 1 d PU A 2
F2B F -0.1521(11) -0.2774(10) 0.9771(6) 0.0569(5) Uani 0.38 1 d PU A 2
F3B F 0.0029(10) -0.1470(8) 0.9470(5) 0.0569(5) Uani 0.38 1 d PU A 2
F4B F -0.5194(9) -0.6380(8) 0.7539(6) 0.0569(5) Uani 0.38 1 d PU B 2
F5B F -0.3387(9) -0.5056(8) 0.8119(5) 0.0569(5) Uani 0.38 1 d PU B 2
F6B F -0.3970(9) -0.5433(8) 0.6885(6) 0.0569(5) Uani 0.38 1 d PU B 2
F7 F -0.6766(2) -0.2172(2) 0.91119(15) 0.0331(6) Uani 1 1 d . . .
F8 F -0.7096(3) -0.1878(3) 1.04888(16) 0.0487(8) Uani 1 1 d . . .
F9 F -0.9375(3) -0.3229(3) 1.06309(16) 0.0481(8) Uani 1 1 d . . .
F10 F -1.1306(3) -0.4910(3) 0.93255(17) 0.0424(7) Uani 1 1 d . . .
F11 F -1.1012(2) -0.5224(2) 0.79170(15) 0.0344(6) Uani 1 1 d . . .
F12 F -0.8878(3) -0.5633(2) 0.83735(16) 0.0388(7) Uani 1 1 d . . .
F13 F -0.8509(3) -0.7300(3) 0.78806(18) 0.0510(8) Uani 1 1 d . . .
F14 F -0.8072(3) -0.7616(3) 0.6483(2) 0.0574(9) Uani 1 1 d . . .
F15 F -0.8087(3) -0.6239(3) 0.55589(17) 0.0471(8) Uani 1 1 d . . .
F16 F -0.8480(3) -0.4546(2) 0.60287(15) 0.0329(6) Uani 1 1 d . . .
F17 F -1.0904(3) -0.5884(2) 0.59458(17) 0.0440(7) Uani 1 1 d . . .
F18 F -1.2973(3) -0.6063(3) 0.50352(16) 0.0497(8) Uani 1 1 d . . .
F19 F -1.3681(3) -0.4520(3) 0.53928(17) 0.0524(9) Uani 1 1 d . . .
F20 F -1.2141(3) -0.2714(3) 0.67449(18) 0.0494(8) Uani 1 1 d . . .
F21 F -1.0032(3) -0.2489(2) 0.76757(16) 0.0385(7) Uani 1 1 d . . .
N1 N -0.5821(3) -0.1408(3) 0.7563(2) 0.0213(8) Uani 1 1 d . . .
N2 N -0.7726(3) -0.2726(3) 0.7467(2) 0.0221(8) Uani 1 1 d . . .
C1 C -0.8276(6) -0.0492(5) 0.5982(3) 0.0481(15) Uani 1 1 d . . .
H1 H -0.8348 0.0181 0.5968 0.058 Uiso 1 1 calc R . .
C2 C -0.7355(5) -0.0671(5) 0.5809(3) 0.0456(14) Uani 1 1 d . . .
H2 H -0.6674 -0.0158 0.565 0.055 Uiso 1 1 calc R . .
C3 C -0.7715(5) -0.1802(5) 0.5771(3) 0.0416(13) Uani 1 1 d . . .
H3 H -0.7308 -0.2204 0.5593 0.05 Uiso 1 1 calc R . .
C4 C -0.8829(5) -0.2287(5) 0.5917(3) 0.0401(13) Uani 1 1 d . . .
H4 H -0.9348 -0.309 0.5856 0.048 Uiso 1 1 calc R . .
C5 C -0.9184(5) -0.1477(5) 0.6059(3) 0.0427(14) Uani 1 1 d . . .
H5 H -1.0001 -0.1617 0.6098 0.051 Uiso 1 1 calc R . .
C6 C -0.6101(5) 0.1034(4) 0.8356(4) 0.0485(15) Uani 1 1 d . . .
H6 H -0.5267 0.1692 0.847 0.058 Uiso 1 1 calc R . .
C7 C -0.6346(5) 0.0147(4) 0.8712(3) 0.0372(12) Uani 1 1 d . . .
H7 H -0.5705 0.0093 0.9119 0.045 Uiso 1 1 calc R . .
C8 C -0.7677(5) -0.0529(4) 0.8494(3) 0.0332(11) Uani 1 1 d . . .
H8 H -0.8113 -0.1127 0.8721 0.04 Uiso 1 1 calc R . .
C9 C -0.8253(5) -0.0086(5) 0.7968(3) 0.0399(13) Uani 1 1 d . . .
H9 H -0.9158 -0.032 0.7778 0.048 Uiso 1 1 calc R . .
C10 C -0.7284(6) 0.0861(5) 0.7874(4) 0.0504(15) Uani 1 1 d . . .
H10 H -0.7408 0.1395 0.7611 0.06 Uiso 1 1 calc R . .
C11 C -0.5179(5) 0.0491(4) 0.7235(3) 0.0303(11) Uani 1 1 d . . .
C12 C -0.4785(5) 0.1500(4) 0.7024(3) 0.0383(12) Uani 1 1 d . . .
H12 H -0.5397 0.1663 0.6765 0.046 Uiso 1 1 calc R . .
C13 C -0.3516(5) 0.2259(4) 0.7188(3) 0.0434(13) Uani 1 1 d . . .
H13 H -0.3298 0.2909 0.7028 0.052 Uiso 1 1 calc R . .
C14 C -0.2574(5) 0.2066(4) 0.7586(3) 0.0397(13) Uani 1 1 d . . .
H14 H -0.1725 0.2592 0.7705 0.048 Uiso 1 1 calc R . .
C15 C -0.2895(5) 0.1085(4) 0.7808(3) 0.0330(11) Uani 1 1 d . . .
H15 H -0.2265 0.095 0.8081 0.04 Uiso 1 1 calc R . .
C16 C -0.4180(4) 0.0299(4) 0.7614(3) 0.0281(10) Uani 1 1 d . . .
C17 C -0.4579(4) -0.0754(4) 0.7814(3) 0.0253(10) Uani 1 1 d . . .
C18 C -0.3657(4) -0.1012(4) 0.8309(3) 0.0247(10) Uani 1 1 d . . .
C19 C -0.3594(4) -0.1007(4) 0.9083(3) 0.0312(11) Uani 1 1 d . . .
H19 H -0.4147 -0.087 0.9279 0.037 Uiso 1 1 calc R . .
C20 C -0.2724(5) -0.1203(4) 0.9575(3) 0.0355(12) Uani 1 1 d . . .
H20 H -0.2672 -0.1176 1.0105 0.043 Uiso 1 1 calc R . .
C21 C -0.1929(5) -0.1438(4) 0.9278(3) 0.0375(12) Uani 1 1 d . A .
C22 C -0.1995(5) -0.1462(4) 0.8502(3) 0.0407(13) Uani 1 1 d . . .
H22 H -0.1469 -0.1636 0.8301 0.049 Uiso 1 1 calc R . .
C23 C -0.2843(4) -0.1226(4) 0.8013(3) 0.0344(12) Uani 1 1 d . . .
H23 H -0.2864 -0.1212 0.7494 0.041 Uiso 1 1 calc R . .
C24 C -0.1032(5) -0.1725(5) 0.9787(4) 0.0479(14) Uani 1 1 d . . .
C25 C -0.6585(4) -0.2511(4) 0.7566(2) 0.0234(10) Uani 1 1 d . . .
C26 C -0.6001(4) -0.3239(3) 0.7576(2) 0.0202(9) Uani 1 1 d . . .
C27 C -0.5778(4) -0.3703(4) 0.8198(3) 0.0273(10) Uani 1 1 d . . .
H27 H -0.6025 -0.358 0.8632 0.033 Uiso 1 1 calc R . .
C28 C -0.5201(4) -0.4336(4) 0.8177(3) 0.0291(11) Uani 1 1 d . . .
H28 H -0.5021 -0.461 0.8607 0.035 Uiso 1 1 calc R . .
C29 C -0.4883(4) -0.4571(4) 0.7511(3) 0.0310(11) Uani 1 1 d . B .
C30 C -0.5090(4) -0.4111(4) 0.6888(3) 0.0284(11) Uani 1 1 d . . .
H30 H -0.4857 -0.425 0.645 0.034 Uiso 1 1 calc R . .
C31 C -0.5640(4) -0.3451(4) 0.6923(2) 0.0231(10) Uani 1 1 d . . .
H31 H -0.5775 -0.3141 0.6507 0.028 Uiso 1 1 calc R . .
C32 C -0.4284(6) -0.5262(5) 0.7491(3) 0.0519(16) Uani 1 1 d . . .
C33 C -0.8907(4) -0.3672(4) 0.8409(3) 0.0240(10) Uani 1 1 d . . .
C34 C -1.0038(4) -0.4355(4) 0.8530(3) 0.0279(11) Uani 1 1 d . . .
C35 C -1.0194(4) -0.4218(4) 0.9264(3) 0.0289(11) Uani 1 1 d . . .
C36 C -0.9230(5) -0.3384(4) 0.9920(3) 0.0320(12) Uani 1 1 d . . .
C37 C -0.8079(5) -0.2700(4) 0.9847(3) 0.0307(11) Uani 1 1 d . . .
C38 C -0.7952(4) -0.2872(4) 0.9107(3) 0.0246(10) Uani 1 1 d . . .
C39 C -0.8677(4) -0.4968(4) 0.7231(3) 0.0245(10) Uani 1 1 d . . .
C40 C -0.8686(4) -0.5721(4) 0.7665(3) 0.0278(10) Uani 1 1 d . . .
C41 C -0.8503(5) -0.6614(4) 0.7420(3) 0.0342(12) Uani 1 1 d . . .
C42 C -0.8289(5) -0.6784(4) 0.6722(3) 0.0377(12) Uani 1 1 d . . .
C43 C -0.8299(5) -0.6071(4) 0.6256(3) 0.0329(11) Uani 1 1 d . . .
C44 C -0.8495(4) -0.5212(4) 0.6514(3) 0.0286(11) Uani 1 1 d . . .
C45 C -1.0240(4) -0.4108(4) 0.6861(3) 0.0250(10) Uani 1 1 d . . .
C46 C -1.1105(4) -0.5029(4) 0.6174(3) 0.0302(11) Uani 1 1 d . . .
C47 C -1.2222(5) -0.5161(4) 0.5688(3) 0.0358(12) Uani 1 1 d . . .
C48 C -1.2582(4) -0.4384(5) 0.5857(3) 0.0349(12) Uani 1 1 d . . .
C49 C -1.1808(4) -0.3493(4) 0.6543(3) 0.0319(11) Uani 1 1 d . . .
C50 C -1.0694(4) -0.3381(4) 0.7014(3) 0.0278(11) Uani 1 1 d . . .
B1 B -0.8849(5) -0.3867(4) 0.7484(3) 0.0240(11) Uani 1 1 d . . .

loop_
_atom_site_aniso_label
_atom_site_aniso_U_11
_atom_site_aniso_U_22
_atom_site_aniso_U_33
_atom_site_aniso_U_23
_atom_site_aniso_U_13
_atom_site_aniso_U_12
Zr1 0.0298(3) 0.0268(3) 0.0315(3) 0.0108(2) 0.0106(2) 0.0172(2)
F1A 0.0568(6) 0.0571(6) 0.0582(6) 0.0170(3) 0.0190(3) 0.0307(4)
F2A 0.0568(6) 0.0571(6) 0.0582(6) 0.0170(3) 0.0190(3) 0.0307(4)
F3A 0.0568(6) 0.0571(6) 0.0582(6) 0.0170(3) 0.0190(3) 0.0307(4)
F4A 0.0568(6) 0.0571(6) 0.0582(6) 0.0170(3) 0.0190(3) 0.0307(4)
F5A 0.0568(6) 0.0571(6) 0.0582(6) 0.0170(3) 0.0190(3) 0.0307(4)
F6A 0.0568(6) 0.0571(6) 0.0582(6) 0.0170(3) 0.0190(3) 0.0307(4)
F1B 0.0568(6) 0.0571(6) 0.0582(6) 0.0170(3) 0.0190(3) 0.0307(4)
F2B 0.0568(6) 0.0571(6) 0.0582(6) 0.0170(3) 0.0190(3) 0.0307(4)
F3B 0.0568(6) 0.0571(6) 0.0582(6) 0.0170(3) 0.0190(3) 0.0307(4)
F4B 0.0568(6) 0.0571(6) 0.0582(6) 0.0170(3) 0.0190(3) 0.0307(4)
F5B 0.0568(6) 0.0571(6) 0.0582(6) 0.0170(3) 0.0190(3) 0.0307(4)
F6B 0.0568(6) 0.0571(6) 0.0582(6) 0.0170(3) 0.0190(3) 0.0307(4)
F7 0.0243(14) 0.0380(16) 0.0281(14) 0.0049(12) 0.0089(11) 0.0102(13)
F8 0.0445(18) 0.061(2) 0.0234(15) -0.0003(14) 0.0085(14) 0.0177(16)
F9 0.0530(19) 0.073(2) 0.0319(16) 0.0186(15) 0.0262(15) 0.0362(18)
F10 0.0393(16) 0.0534(19) 0.0455(17) 0.0265(15) 0.0269(14) 0.0225(15)
F11 0.0290(15) 0.0277(15) 0.0363(15) 0.0084(13) 0.0098(13) 0.0073(13)
F12 0.0567(18) 0.0451(18) 0.0343(15) 0.0231(14) 0.0222(14) 0.0350(15)
F13 0.077(2) 0.0421(19) 0.060(2) 0.0307(16) 0.0333(18) 0.0416(18)
F14 0.086(2) 0.043(2) 0.073(2) 0.0224(17) 0.045(2) 0.0469(19)
F15 0.066(2) 0.0453(19) 0.0426(17) 0.0126(15) 0.0325(16) 0.0318(17)
F16 0.0428(16) 0.0318(16) 0.0298(14) 0.0130(12) 0.0172(13) 0.0202(13)
F17 0.0371(16) 0.0378(17) 0.0440(17) -0.0054(14) 0.0045(14) 0.0185(14)
F18 0.0297(16) 0.062(2) 0.0307(16) -0.0042(15) 0.0012(13) 0.0116(15)
F19 0.0319(16) 0.086(3) 0.0383(17) 0.0170(17) 0.0037(14) 0.0338(17)
F20 0.0417(17) 0.062(2) 0.0544(19) 0.0161(16) 0.0110(15) 0.0382(17)
F21 0.0350(15) 0.0358(17) 0.0393(16) 0.0015(14) 0.0031(13) 0.0217(14)
N1 0.022(2) 0.020(2) 0.0247(19) 0.0086(16) 0.0090(16) 0.0125(17)
N2 0.025(2) 0.027(2) 0.0181(18) 0.0055(16) 0.0073(16) 0.0159(17)
C1 0.053(4) 0.051(4) 0.047(3) 0.026(3) 0.005(3) 0.035(3)
C2 0.036(3) 0.051(4) 0.032(3) 0.023(3) 0.006(2) 0.008(3)
C3 0.048(3) 0.048(3) 0.025(3) 0.012(2) 0.011(2) 0.022(3)
C4 0.037(3) 0.042(3) 0.024(3) 0.009(2) 0.004(2) 0.010(3)
C5 0.024(3) 0.059(4) 0.041(3) 0.022(3) 0.004(2) 0.019(3)
C6 0.041(3) 0.024(3) 0.071(4) -0.005(3) 0.029(3) 0.010(2)
C7 0.036(3) 0.032(3) 0.035(3) -0.005(2) 0.012(2) 0.015(2)
C8 0.045(3) 0.034(3) 0.033(3) 0.009(2) 0.022(2) 0.026(3)
C9 0.046(3) 0.045(3) 0.047(3) 0.013(3) 0.023(3) 0.035(3)
C10 0.080(4) 0.039(3) 0.067(4) 0.024(3) 0.045(4) 0.046(3)
C11 0.035(3) 0.020(2) 0.031(3) 0.004(2) 0.009(2) 0.013(2)
C12 0.040(3) 0.033(3) 0.044(3) 0.016(2) 0.012(3) 0.020(3)
C13 0.049(3) 0.028(3) 0.053(3) 0.018(3) 0.020(3) 0.015(3)
C14 0.038(3) 0.024(3) 0.048(3) 0.008(2) 0.020(3) 0.007(2)
C15 0.034(3) 0.032(3) 0.032(3) 0.005(2) 0.013(2) 0.016(2)
C16 0.029(3) 0.027(3) 0.024(2) 0.005(2) 0.012(2) 0.009(2)
C17 0.031(3) 0.029(3) 0.022(2) 0.008(2) 0.015(2) 0.017(2)
C18 0.023(2) 0.021(2) 0.029(2) 0.004(2) 0.009(2) 0.011(2)
C19 0.028(3) 0.035(3) 0.029(3) 0.007(2) 0.008(2) 0.016(2)
C20 0.034(3) 0.031(3) 0.036(3) 0.009(2) 0.005(2) 0.016(2)
C21 0.029(3) 0.032(3) 0.041(3) 0.006(2) 0.003(2) 0.013(2)
C22 0.032(3) 0.047(3) 0.047(3) 0.007(3) 0.013(3) 0.026(3)
C23 0.030(3) 0.039(3) 0.035(3) 0.011(2) 0.010(2) 0.020(2)
C24 0.037(3) 0.042(3) 0.059(4) 0.010(3) 0.009(3) 0.021(3)
C25 0.025(2) 0.026(3) 0.021(2) 0.0108(19) 0.0105(19) 0.012(2)
C26 0.018(2) 0.020(2) 0.024(2) 0.0068(19) 0.0079(19) 0.0104(19)
C27 0.033(3) 0.030(3) 0.024(2) 0.012(2) 0.016(2) 0.017(2)
C28 0.038(3) 0.035(3) 0.026(2) 0.015(2) 0.014(2) 0.024(2)
C29 0.031(3) 0.033(3) 0.037(3) 0.012(2) 0.013(2) 0.020(2)
C30 0.031(3) 0.030(3) 0.030(3) 0.009(2) 0.018(2) 0.016(2)
C31 0.024(2) 0.026(2) 0.019(2) 0.0089(19) 0.0082(19) 0.012(2)
C32 0.085(5) 0.062(4) 0.037(3) 0.027(3) 0.029(3) 0.053(4)
C33 0.023(2) 0.026(3) 0.027(2) 0.009(2) 0.008(2) 0.015(2)
C34 0.025(2) 0.030(3) 0.032(3) 0.012(2) 0.010(2) 0.015(2)
C35 0.030(3) 0.033(3) 0.037(3) 0.019(2) 0.022(2) 0.020(2)
C36 0.042(3) 0.052(3) 0.021(2) 0.017(2) 0.019(2) 0.034(3)
C37 0.033(3) 0.036(3) 0.020(2) 0.004(2) 0.005(2) 0.018(2)
C38 0.025(2) 0.029(3) 0.029(2) 0.012(2) 0.013(2) 0.017(2)
C39 0.021(2) 0.025(3) 0.026(2) 0.006(2) 0.007(2) 0.012(2)
C40 0.029(2) 0.029(3) 0.029(3) 0.011(2) 0.013(2) 0.015(2)
C41 0.040(3) 0.029(3) 0.044(3) 0.021(2) 0.017(2) 0.021(2)
C42 0.043(3) 0.024(3) 0.054(3) 0.011(2) 0.020(3) 0.021(2)
C43 0.037(3) 0.028(3) 0.030(3) 0.001(2) 0.016(2) 0.014(2)
C44 0.025(2) 0.026(3) 0.031(3) 0.010(2) 0.011(2) 0.009(2)
C45 0.025(2) 0.029(3) 0.022(2) 0.008(2) 0.010(2) 0.014(2)
C46 0.025(2) 0.031(3) 0.030(3) 0.006(2) 0.010(2) 0.011(2)
C47 0.027(3) 0.044(3) 0.023(3) 0.003(2) 0.007(2) 0.009(2)
C48 0.025(3) 0.054(3) 0.030(3) 0.018(3) 0.012(2) 0.021(3)
C49 0.028(3) 0.043(3) 0.036(3) 0.015(2) 0.014(2) 0.024(2)
C50 0.027(2) 0.032(3) 0.021(2) 0.007(2) 0.006(2) 0.013(2)
B1 0.023(3) 0.021(3) 0.028(3) 0.007(2) 0.010(2) 0.010(2)

loop_
_atom_type_symbol
_atom_type_description
_atom_type_scat_dispersion_real
_atom_type_scat_dispersion_imag
_atom_type_scat_source
C C 0.0033 0.0016 'International Tables Vol C Tables 4.2.6.8 and 6.1.1.4'
H H 0 0 'International Tables Vol C Tables 4.2.6.8 and 6.1.1.4'
N N 0.0061 0.0033 'International Tables Vol C Tables 4.2.6.8 and 6.1.1.4'
F F 0.0171 0.0103 'International Tables Vol C Tables 4.2.6.8 and 6.1.1.4'
Zr Zr -2.9673 0.5597 'International Tables Vol C Tables 4.2.6.8 and 6.1.1.4'
B B 0.0013 0.0007 'International Tables Vol C Tables 4.2.6.8 and 6.1.1.4'

loop_
_geom_angle_atom_site_label_1
_geom_angle_atom_site_label_2
_geom_angle_atom_site_label_3
_geom_angle
N1 Zr1 C11 68.92(14)
N1 Zr1 C5 135.02(17)
C11 Zr1 C5 123.02(17)
N1 Zr1 C1 137.22(17)
C11 Zr1 C1 91.85(18)
C5 Zr1 C1 32.54(18)
N1 Zr1 C10 132.41(18)
C11 Zr1 C10 87.20(19)
C5 Zr1 C10 92.6(2)
C1 Zr1 C10 81.4(2)
N1 Zr1 C4 102.60(16)
C11 Zr1 C4 119.70(16)
C5 Zr1 C4 32.43(18)
C1 Zr1 C4 53.30(18)
C10 Zr1 C4 124.9(2)
N1 Zr1 C2 105.52(16)
C11 Zr1 C2 71.03(17)
C5 Zr1 C2 53.93(18)
C1 Zr1 C2 32.16(18)
C10 Zr1 C2 104.36(19)
C4 Zr1 C2 53.48(17)
N1 Zr1 C9 133.16(15)
C11 Zr1 C9 118.61(17)
C5 Zr1 C9 82.73(18)
C1 Zr1 C9 89.62(18)
C10 Zr1 C9 32.65(18)
C4 Zr1 C9 109.51(18)
C2 Zr1 C9 120.88(18)
N1 Zr1 C3 87.26(16)
C11 Zr1 C3 88.41(17)
C5 Zr1 C3 53.39(18)
C1 Zr1 C3 53.19(18)
C10 Zr1 C3 134.17(18)
C4 Zr1 C3 31.68(17)
C2 Zr1 C3 32.59(18)
C9 Zr1 C3 136.07(18)
N1 Zr1 C7 82.96(15)
C11 Zr1 C7 86.27(16)
C5 Zr1 C7 136.32(18)
C1 Zr1 C7 135.37(18)
C10 Zr1 C7 53.97(18)
C4 Zr1 C7 153.85(17)
C2 Zr1 C7 150.14(18)
C9 Zr1 C7 53.79(17)
C3 Zr1 C7 170.03(17)
N1 Zr1 C8 100.99(14)
C11 Zr1 C8 117.74(16)
C5 Zr1 C8 107.10(17)
C1 Zr1 C8 121.67(18)
C10 Zr1 C8 54.01(17)
C4 Zr1 C8 122.41(17)
C2 Zr1 C8 153.40(18)
C9 Zr1 C8 32.54(15)
C3 Zr1 C8 153.85(18)
C7 Zr1 C8 32.34(16)
N1 Zr1 C6 100.17(17)
C11 Zr1 C6 67.73(17)
C5 Zr1 C6 124.75(19)
C1 Zr1 C6 107.3(2)
C10 Zr1 C6 32.41(19)
C4 Zr1 C6 157.17(19)
C2 Zr1 C6 118.22(19)
C9 Zr1 C6 53.58(18)
C3 Zr1 C6 149.83(19)
C7 Zr1 C6 32.34(18)
C8 Zr1 C6 53.47(18)
C17 N1 C25 131.9(4)
C17 N1 Zr1 123.7(3)
C25 N1 Zr1 103.7(3)
C25 N2 B1 126.0(4)
C25 N2 Zr1 90.4(3)
B1 N2 Zr1 143.5(3)
C2 C1 C5 109.3(5)
C2 C1 Zr1 75.0(3)
C5 C1 Zr1 73.6(3)
C1 C2 C3 106.5(5)
C1 C2 Zr1 72.8(3)
C3 C2 Zr1 73.9(3)
C4 C3 C2 108.6(5)
C4 C3 Zr1 74.0(3)
C2 C3 Zr1 73.5(3)
C3 C4 C5 108.5(5)
C3 C4 Zr1 74.4(3)
C5 C4 Zr1 72.6(3)
C1 C5 C4 107.1(5)
C1 C5 Zr1 73.9(3)
C4 C5 Zr1 75.0(3)
C10 C6 C7 107.6(5)
C10 C6 Zr1 71.6(3)
C7 C6 Zr1 72.9(3)
C8 C7 C6 108.3(5)
C8 C7 Zr1 74.4(3)
C6 C7 Zr1 74.7(3)
C7 C8 C9 107.4(5)
C7 C8 Zr1 73.2(3)
C9 C8 Zr1 72.4(3)
C10 C9 C8 108.3(5)
C10 C9 Zr1 73.1(3)
C8 C9 Zr1 75.1(3)
C9 C10 C6 108.2(5)
C9 C10 Zr1 74.2(3)
C6 C10 Zr1 76.0(3)
C12 C11 C16 115.0(4)
C12 C11 Zr1 129.4(3)
C16 C11 Zr1 115.0(3)
C13 C12 C11 122.3(5)
C14 C13 C12 121.0(5)
C13 C14 C15 119.8(5)
C14 C15 C16 119.1(5)
C15 C16 C11 122.8(4)
C15 C16 C17 121.8(4)
C11 C16 C17 115.4(4)
N1 C17 C16 113.7(4)
N1 C17 C18 124.0(4)
C16 C17 C18 122.2(4)
C19 C18 C23 119.7(4)
C19 C18 C17 118.9(4)
C23 C18 C17 121.4(4)
C18 C19 C20 121.0(5)
C19 C20 C21 119.5(5)
C22 C21 C20 120.1(4)
C22 C21 C24 119.5(5)
C20 C21 C24 120.4(5)
C21 C22 C23 120.4(5)
C18 C23 C22 119.2(5)
F1B C24 F3A 79.5(6)
F1B C24 F2B 112.9(8)
F3A C24 F2B 117.2(7)
F1B C24 F2A 129.5(7)
F3A C24 F2A 106.2(6)
F3A C24 F1A 106.2(5)
F2B C24 F1A 88.0(6)
F2A C24 F1A 107.4(5)
F1B C24 C21 112.4(6)
F3A C24 C21 115.0(6)
F2B C24 C21 114.9(7)
F2A C24 C21 109.9(5)
F1A C24 C21 111.7(5)
F1B C24 F3B 101.2(7)
F2B C24 F3B 106.6(7)
F2A C24 F3B 91.0(6)
F1A C24 F3B 126.7(6)
C21 C24 F3B 107.6(6)
N2 C25 N1 111.2(4)
N2 C25 C26 132.3(4)
N1 C25 C26 116.0(4)
C27 C26 C31 118.6(4)
C27 C26 C25 124.2(4)
C31 C26 C25 117.2(4)
C28 C27 C26 120.8(4)
C27 C28 C29 120.1(4)
C30 C29 C28 120.0(4)
C30 C29 C32 120.5(4)
C28 C29 C32 119.5(4)
C31 C30 C29 119.6(4)
C30 C31 C26 120.9(4)
F5B C32 F6B 108.0(8)
F5B C32 F4A 63.0(6)
F6B C32 F4A 120.5(7)
F5B C32 F6A 124.8(7)
F4A C32 F6A 110.0(6)
F6B C32 F5A 80.0(6)
F4A C32 F5A 103.0(5)
F6A C32 F5A 103.6(5)
F5B C32 C29 118.2(6)
F6B C32 C29 117.9(6)
F4A C32 C29 116.5(5)
F6A C32 C29 113.1(5)
F5A C32 C29 109.4(5)
F5B C32 F4B 94.9(6)
F6B C32 F4B 108.1(7)
F6A C32 F4B 88.5(6)
F5A C32 F4B 133.0(6)
C29 C32 F4B 106.7(6)
C38 C33 C34 113.0(4)
C38 C33 B1 127.1(4)
C34 C33 B1 119.8(4)
F11 C34 C35 116.6(4)
F11 C34 C33 119.5(4)
C35 C34 C33 123.8(4)
F10 C35 C36 120.0(4)
F10 C35 C34 119.9(4)
C36 C35 C34 120.1(4)
F9 C36 C35 120.7(4)
F9 C36 C37 120.3(4)
C35 C36 C37 119.0(4)
F8 C37 C38 120.1(4)
F8 C37 C36 120.5(4)
C38 C37 C36 119.4(4)
F7 C38 C33 121.1(4)
F7 C38 C37 114.2(4)
C33 C38 C37 124.7(4)
C44 C39 C40 113.1(4)
C44 C39 B1 119.6(4)
C40 C39 B1 127.3(4)
F12 C40 C41 114.5(4)
F12 C40 C39 121.7(4)
C41 C40 C39 123.8(4)
F13 C41 C42 119.7(4)
F13 C41 C40 120.3(4)
C42 C41 C40 120.0(4)
F14 C42 C41 121.3(4)
F14 C42 C43 120.3(4)
C41 C42 C43 118.5(4)
F15 C43 C44 121.7(4)
F15 C43 C42 118.6(4)
C44 C43 C42 119.7(4)
F16 C44 C43 116.2(4)
F16 C44 C39 119.0(4)
C43 C44 C39 124.9(4)
C50 C45 C46 111.5(4)
C50 C45 B1 120.8(4)
C46 C45 B1 127.7(4)
F17 C46 C47 114.0(4)
F17 C46 C45 121.7(4)
C47 C46 C45 124.3(4)
F18 C47 C48 119.5(4)
F18 C47 C46 119.6(5)
C48 C47 C46 120.9(4)
F19 C48 C47 121.1(5)
F19 C48 C49 121.1(5)
C47 C48 C49 117.7(4)
F20 C49 C50 120.3(4)
F20 C49 C48 119.8(4)
C50 C49 C48 119.9(4)
F21 C50 C49 114.4(4)
F21 C50 C45 120.1(4)
C49 C50 C45 125.6(4)
N2 B1 C39 113.0(4)
N2 B1 C33 107.9(3)
C39 B1 C33 110.7(3)
N2 B1 C45 109.3(3)
C39 B1 C45 109.5(4)
C33 B1 C45 106.3(3)

loop_
_geom_bond_atom_site_label_1
_geom_bond_atom_site_label_2
_geom_bond_distance
Zr1 N1 2.233(3)
Zr1 C11 2.346(5)
Zr1 C5 2.481(5)
Zr1 C1 2.484(5)
Zr1 C10 2.498(5)
Zr1 C4 2.511(5)
Zr1 C2 2.512(5)
Zr1 C9 2.512(5)
Zr1 C3 2.516(5)
Zr1 C7 2.531(5)
Zr1 C8 2.547(5)
Zr1 C6 2.555(5)
F1A C24 1.400(8)
F2A C24 1.367(9)
F3A C24 1.276(8)
F4A C32 1.274(7)
F5A C32 1.439(9)
F6A C32 1.356(8)
F1B C24 1.274(11)
F2B C24 1.295(13)
F3B C24 1.501(12)
F4B C32 1.493(11)
F5B C32 1.266(10)
F6B C32 1.273(12)
F7 C38 1.367(5)
F8 C37 1.342(5)
F9 C36 1.334(5)
F10 C35 1.343(5)
F11 C34 1.336(5)
F12 C40 1.351(5)
F13 C41 1.347(5)
F14 C42 1.335(5)
F15 C43 1.353(5)
F16 C44 1.355(5)
F17 C46 1.348(5)
F18 C47 1.339(6)
F19 C48 1.335(5)
F20 C49 1.354(5)
F21 C50 1.339(5)
N1 C17 1.315(6)
N1 C25 1.400(6)
N2 C25 1.287(6)
N2 B1 1.595(6)
C1 C2 1.384(8)
C1 C5 1.391(8)
C2 C3 1.411(8)
C3 C4 1.372(7)
C4 C5 1.394(8)
C6 C10 1.411(8)
C6 C7 1.417(8)
C7 C8 1.414(7)
C8 C9 1.418(7)
C9 C10 1.408(8)
C11 C12 1.406(7)
C11 C16 1.424(6)
C12 C13 1.385(8)
C13 C14 1.377(7)
C14 C15 1.386(7)
C15 C16 1.400(7)
C16 C17 1.451(6)
C17 C18 1.484(6)
C18 C19 1.370(6)
C18 C23 1.385(6)
C19 C20 1.377(7)
C20 C21 1.378(7)
C21 C22 1.370(7)
C21 C24 1.499(7)
C22 C23 1.391(7)
C25 C26 1.489(6)
C26 C27 1.396(6)
C26 C31 1.397(6)
C27 C28 1.366(6)
C28 C29 1.392(6)
C29 C30 1.390(6)
C29 C32 1.460(7)
C30 C31 1.376(6)
C33 C38 1.376(6)
C33 C34 1.409(6)
C33 B1 1.669(6)
C34 C35 1.380(6)
C35 C36 1.353(7)
C36 C37 1.388(7)
C37 C38 1.378(6)
C39 C44 1.385(6)
C39 C40 1.388(6)
C39 B1 1.650(6)
C40 C41 1.387(7)
C41 C42 1.357(7)
C42 C43 1.387(7)
C43 C44 1.361(7)
C45 C50 1.388(6)
C45 C46 1.401(6)
C45 B1 1.676(7)
C46 C47 1.370(7)
C47 C48 1.365(7)
C48 C49 1.370(7)
C49 C50 1.369(6)
